data_7717417
loop_
_publ_author_name
'Guan, Yiwen'
'Xu, Xian'
'Xu, Xin'

_publ_section_title
;
 Reactions of a Geminal Sc/P Lewis Pair with Pyridotetrazole and Beyond
;
_journal_name_full 'Dalton Transactions'
_journal_paper_doi 10.1039/D4DT02838D
_journal_year 2024
_chemical_formula_moiety 'C48 H71 N3 O2 P Sc Si, 0.5(C7 H8)'
_chemical_formula_sum 'C51.5 H75 N3 O2 P Sc Si'
_chemical_formula_weight 872.16
_space_group_crystal_system triclinic
_space_group_IT_number 2
_space_group_name_Hall '-P 1'
_space_group_name_H-M_alt 'P -1'
_atom_sites_solution_hydrogens geom
_atom_sites_solution_primary iterative
_audit_creation_date 2024-10-08
_audit_creation_method
;
Olex2 1.5
(compiled 2024.02.16 svn.r378c4104 for OlexSys, GUI svn.r6928)
;
_audit_update_record
;
2024-10-09 deposited with the CCDC.	2024-11-05 downloaded from the CCDC.
;
_cell_angle_alpha 78.026(2)
_cell_angle_beta 78.416(2)
_cell_angle_gamma 68.270(2)
_cell_formula_units_Z 2
_cell_length_a 11.2343(5)
_cell_length_b 11.7686(6)
_cell_length_c 21.1672(10)
_cell_measurement_reflns_used 9786
_cell_measurement_temperature 120.0
_cell_measurement_theta_max 49.55
_cell_measurement_theta_min 3.56
_cell_volume 2519.3(2)
_computing_cell_refinement 'SAINT V8.40B (2016)'
_computing_data_reduction 'SAINT V8.40B (2016)'
_computing_molecular_graphics 'Olex2 1.5 (Dolomanov et al., 2009)'
_computing_publication_material 'Olex2 1.5 (Dolomanov et al., 2009)'
_computing_structure_refinement 'SHELXL 2018/3 (Sheldrick, 2015)'
_computing_structure_solution 'olex2.solve 1.5 (Bourhis et al., 2015)'
_diffrn_ambient_temperature 120.0
_diffrn_measured_fraction_theta_full 0.999
_diffrn_measured_fraction_theta_max 0.997
_diffrn_measurement_device_type 'Bruker APEX-II CCD'
_diffrn_measurement_method '\f and \w scans'
_diffrn_radiation_type GaK\a
_diffrn_radiation_wavelength 1.34138
_diffrn_reflns_av_R_equivalents 0.0881
_diffrn_reflns_av_unetI/netI 0.0560
_diffrn_reflns_Laue_measured_fraction_full 0.999
_diffrn_reflns_Laue_measured_fraction_max 0.997
_diffrn_reflns_limit_h_max 13
_diffrn_reflns_limit_h_min -13
_diffrn_reflns_limit_k_max 14
_diffrn_reflns_limit_k_min -14
_diffrn_reflns_limit_l_max 25
_diffrn_reflns_limit_l_min -25
_diffrn_reflns_number 85193
_diffrn_reflns_point_group_measured_fraction_full 0.999
_diffrn_reflns_point_group_measured_fraction_max 0.997
_diffrn_reflns_theta_full 53.594
_diffrn_reflns_theta_max 54.172
_diffrn_reflns_theta_min 3.556
_diffrn_source_current 3.57
_diffrn_source_power 0.24947159999999996
_diffrn_source_voltage 69.88
_diffrn_standards_number 0
_exptl_absorpt_coefficient_mu 1.381
_exptl_absorpt_correction_T_max 0.7506
_exptl_absorpt_correction_T_min 0.6409
_exptl_absorpt_correction_type multi-scan
_exptl_absorpt_process_details
;
SADABS-2016/2 (Bruker,2016/2) was used for absorption correction.
wR2(int) was 0.1269 before and 0.0746 after correction.
The Ratio of minimum to maximum transmission is 0.8539.
The \l/2 correction factor is Not present.
;
_exptl_crystal_colour 'clear light colourless'
_exptl_crystal_colour_lustre clear
_exptl_crystal_colour_modifier light
_exptl_crystal_colour_primary colourless
_exptl_crystal_density_diffrn 1.150
_exptl_crystal_description block
_exptl_crystal_F_000 942
_exptl_crystal_size_max 0.17
_exptl_crystal_size_mid 0.16
_exptl_crystal_size_min 0.15
_refine_diff_density_max 0.327
_refine_diff_density_min -0.413
_refine_diff_density_rms 0.055
_refine_ls_extinction_coef 0.0037(3)
_refine_ls_extinction_expression Fc^*^=kFc[1+0.001xFc^2^\l^3^/sin(2\q)]^-1/4^
_refine_ls_extinction_method 'SHELXL-2018/3 (Sheldrick 2018)'
_refine_ls_goodness_of_fit_ref 1.048
_refine_ls_hydrogen_treatment constr
_refine_ls_matrix_type full
_refine_ls_number_parameters 588
_refine_ls_number_reflns 9302
_refine_ls_number_restraints 136
_refine_ls_restrained_S_all 1.043
_refine_ls_R_factor_all 0.0819
_refine_ls_R_factor_gt 0.0490
_refine_ls_shift/su_max 0.001
_refine_ls_shift/su_mean 0.000
_refine_ls_structure_factor_coef Fsqd
_refine_ls_weighting_details 'w=1/[\s^2^(Fo^2^)+(0.0613P)^2^+0.8992P] where P=(Fo^2^+2Fc^2^)/3'
_refine_ls_weighting_scheme calc
_refine_ls_wR_factor_gt 0.1149
_refine_ls_wR_factor_ref 0.1287
_reflns_Friedel_coverage 0.000
_reflns_number_gt 6625
_reflns_number_total 9302
_reflns_threshold_expression 'I > 2\s(I)'
_cod_data_source_file d4dt02838d2.cif
_cod_data_source_block Complex_6_0m_a
_cod_original_formula_sum 'C51.50 H75 N3 O2 P Sc Si'
_cod_database_code 7717417
_shelx_shelxl_version_number 2018/3
_shelx_space_group_comment
;
The symmetry employed for this shelxl refinement is uniquely defined
by the following loop, which should always be used as a source of
symmetry information in preference to the above space-group names.
They are only intended as comments.
;
_shelx_estimated_absorpt_t_max 0.820
_shelx_estimated_absorpt_t_min 0.799
_olex2_refinement_description
;
1. Fixed Uiso
 At 1.2 times of:
  All C(H) groups
 At 1.5 times of:
  All C(H,H,H) groups
2. Restrained distances
 C1A-C1B
 1.51 with sigma of 0.02
 C1B-C1C = C1B-C1G = C1D-C1E
 1.39 with sigma of 0.02
 C1C-C1D = C1E-C1F = C1F-C1G
 1.38 with sigma of 0.02
 C1B-C1D
 2.42 with sigma of 0.04
 C1C-C1E
 2.39 with sigma of 0.04
 C1B-C1F
 2.41 with sigma of 0.04
 C1D-C1F = C1E-C1G
 2.4 with sigma of 0.04
 C1A-C1C = C1A-C1G
 2.52 with sigma of 0.04
 C1B-C1C \\sim C1C-C1D \\sim C1D-C1E \\sim C1E-C1F \\sim C1F-C1G \\sim C1G-C1B
 with sigma of 0.02
 C1B-C1F \\sim C1B-C1D \\sim C1G-C1E \\sim C1C-C1G \\sim C1D-C1F \\sim C1C-C1E
 with sigma of 0.04
 C1A-C1G \\sim C1A-C1C
 with sigma of 0.04
3. Restrained planarity
 C1A, C1B, C1C, C1D, C1E, C1F, C1G
 with sigma of 0.1
4. Uiso/Uaniso restraints and constraints
C1A \\sim C1B \\sim C1C \\sim C1D \\sim C1E \\sim C1F \\sim C1G: within 2A with
sigma of 0.04 and sigma for terminal atoms of 0.08 within 2A
5. Rigid body (RIGU) restrains
 C1A, C1B, C1C, C1D, C1E, C1F, C1G
 with sigma for 1-2 distances of 0.004 and sigma for 1-3 distances of 0.004
6. Others
 Fixed Sof: C1A(0.5) H1AA(0.5) H1AB(0.5) H1AC(0.5) C1B(0.5) C1C(0.5) H1C(0.5)
 C1D(0.5) H1D(0.5) C1E(0.5) H1E(0.5) C1F(0.5) H1F(0.5) C1G(0.5) H1G(0.5)
7.a Aromatic/amide H refined with riding coordinates:
 C3(H3), C4(H4), C5(H5), C17(H17), C18(H18), C19(H19), C34(H34), C35(H35),
 C36(H36), C37(H37), C38(H38), C40(H40), C41(H41), C42(H42), C43(H43), C44(H44),
  C45(H45), C1C(H1C), C1D(H1D), C1E(H1E), C1F(H1F), C1G(H1G)
7.b Idealised Me refined as rotating group:
 C8(H8A,H8B,H8C), C9(H9A,H9B,H9C), C10(H10A,H10B,H10C), C12(H12A,H12B,H12C),
 C13(H13A,H13B,H13C), C14(H14A,H14B,H14C), C22(H22A,H22B,H22C), C23(H23A,H23B,
 H23C), C24(H24A,H24B,H24C), C26(H26A,H26B,H26C), C27(H27A,H27B,H27C), C28(H28A,
 H28B,H28C), C30(H30A,H30B,H30C), C31(H31A,H31B,H31C), C32(H32A,H32B,H32C),
 C46(H46A,H46B,H46C), C47(H47A,H47B,H47C), C48(H48A,H48B,H48C), C1A(H1AA,H1AB,
 H1AC)
;
_olex2_submission_special_instructions 'No special instructions were received'

loop_
_space_group_symop_operation_xyz
'x, y, z'
'-x, -y, -z'

loop_
_atom_site_label
_atom_site_type_symbol
_atom_site_fract_x
_atom_site_fract_y
_atom_site_fract_z
_atom_site_U_iso_or_equiv
_atom_site_adp_type
_atom_site_occupancy
_atom_site_site_symmetry_order
_atom_site_calc_flag
_atom_site_refinement_flags_posn
_atom_site_refinement_flags_adp
_atom_site_refinement_flags_occupancy
_atom_site_disorder_assembly
_atom_site_disorder_group
Sc1 Sc 0.70603(4) 0.31069(4) 0.21386(2) 0.02570(14) Uani 1 1 d . . . . .
P1 P 0.72538(6) 0.54305(6) 0.21927(3) 0.02908(17) Uani 1 1 d . . . . .
Si1 Si 0.81743(8) 0.37580(8) 0.45815(3) 0.0490(2) Uani 1 1 d . . . . .
O1 O 0.55216(14) 0.27493(14) 0.21672(7) 0.0272(4) Uani 1 1 d . . . . .
N1 N 0.67411(18) 0.49953(17) 0.16566(9) 0.0278(4) Uani 1 1 d . . . . .
C1 C 0.4437(2) 0.2432(2) 0.22618(10) 0.0261(5) Uani 1 1 d . . . . .
O2 O 0.86627(14) 0.18409(14) 0.18886(7) 0.0306(4) Uani 1 1 d . . . . .
N2 N 0.74179(18) 0.41737(18) 0.27398(9) 0.0299(5) Uani 1 1 d . . . . .
C2 C 0.3430(2) 0.2869(2) 0.27710(11) 0.0306(5) Uani 1 1 d . . . . .
N3 N 0.78235(19) 0.43002(19) 0.33007(9) 0.0345(5) Uani 1 1 d . . . . .
C3 C 0.2364(2) 0.2486(2) 0.28651(12) 0.0371(6) Uani 1 1 d . . . . .
H3 H 0.169251 0.274308 0.321276 0.045 Uiso 1 1 calc R U . . .
C4 C 0.2254(2) 0.1747(2) 0.24704(13) 0.0383(6) Uani 1 1 d . . . . .
H4 H 0.151716 0.149773 0.254808 0.046 Uiso 1 1 calc R U . . .
C5 C 0.3211(2) 0.1370(2) 0.19646(12) 0.0343(6) Uani 1 1 d . . . . .
H5 H 0.311180 0.088062 0.168751 0.041 Uiso 1 1 calc R U . . .
C6 C 0.4326(2) 0.1685(2) 0.18443(11) 0.0278(5) Uani 1 1 d . . . . .
C7 C 0.5378(2) 0.1204(2) 0.12785(11) 0.0299(5) Uani 1 1 d . . . . .
C8 C 0.4982(3) 0.0455(3) 0.08932(13) 0.0434(7) Uani 1 1 d . . . . .
H8A H 0.484155 -0.026219 0.118398 0.065 Uiso 1 1 calc R U . . .
H8B H 0.566997 0.017328 0.053552 0.065 Uiso 1 1 calc R U . . .
H8C H 0.418095 0.097870 0.071490 0.065 Uiso 1 1 calc R U . . .
C9 C 0.5608(2) 0.2282(2) 0.07877(11) 0.0327(6) Uani 1 1 d . . . . .
H9A H 0.479281 0.282304 0.062883 0.049 Uiso 1 1 calc R U . . .
H9B H 0.624577 0.195933 0.042003 0.049 Uiso 1 1 calc R U . . .
H9C H 0.593222 0.275235 0.100010 0.049 Uiso 1 1 calc R U . . .
C10 C 0.6636(2) 0.0334(2) 0.15403(12) 0.0339(6) Uani 1 1 d . . . . .
H10A H 0.696811 0.079500 0.175481 0.051 Uiso 1 1 calc R U . . .
H10B H 0.727935 -0.000477 0.117791 0.051 Uiso 1 1 calc R U . . .
H10C H 0.646291 -0.034406 0.185509 0.051 Uiso 1 1 calc R U . . .
C11 C 0.3456(2) 0.3766(2) 0.32012(12) 0.0394(6) Uani 1 1 d . . . . .
C12 C 0.2216(3) 0.4135(3) 0.36924(14) 0.0600(9) Uani 1 1 d . . . . .
H12A H 0.146312 0.451355 0.345720 0.090 Uiso 1 1 calc R U . . .
H12B H 0.225479 0.472831 0.394435 0.090 Uiso 1 1 calc R U . . .
H12C H 0.214155 0.339720 0.398842 0.090 Uiso 1 1 calc R U . . .
C13 C 0.4588(3) 0.3165(3) 0.35973(12) 0.0506(8) Uani 1 1 d . . . . .
H13A H 0.454131 0.237988 0.384830 0.076 Uiso 1 1 calc R U . . .
H13B H 0.454313 0.371857 0.389619 0.076 Uiso 1 1 calc R U . . .
H13C H 0.540471 0.301250 0.330150 0.076 Uiso 1 1 calc R U . . .
C14 C 0.3536(3) 0.4975(2) 0.27795(13) 0.0451(7) Uani 1 1 d . . . . .
H14A H 0.431846 0.479096 0.245910 0.068 Uiso 1 1 calc R U . . .
H14B H 0.356668 0.552956 0.305827 0.068 Uiso 1 1 calc R U . . .
H14C H 0.277292 0.537472 0.255216 0.068 Uiso 1 1 calc R U . . .
C15 C 0.9702(2) 0.0775(2) 0.18562(11) 0.0292(5) Uani 1 1 d . . . . .
C16 C 1.0568(2) 0.0619(2) 0.12647(11) 0.0294(5) Uani 1 1 d . . . . .
C17 C 1.1620(2) -0.0477(2) 0.12418(13) 0.0387(6) Uani 1 1 d . . . . .
H17 H 1.220388 -0.059966 0.084904 0.046 Uiso 1 1 calc R U . . .
C18 C 1.1836(3) -0.1388(2) 0.17736(14) 0.0444(7) Uani 1 1 d . . . . .
H18 H 1.256301 -0.212707 0.174787 0.053 Uiso 1 1 calc R U . . .
C19 C 1.0998(3) -0.1223(2) 0.23386(13) 0.0420(7) Uani 1 1 d . . . . .
H19 H 1.116012 -0.186064 0.270161 0.050 Uiso 1 1 calc R U . . .
C20 C 0.9914(2) -0.0158(2) 0.24066(12) 0.0318(6) Uani 1 1 d . . . . .
C21 C 0.9118(2) -0.0098(2) 0.30915(12) 0.0370(6) Uani 1 1 d . . . . .
C22 C 0.7731(3) 0.0813(3) 0.31274(12) 0.0480(7) Uani 1 1 d . . . . .
H22A H 0.774129 0.166026 0.304175 0.072 Uiso 1 1 calc R U . . .
H22B H 0.726475 0.066690 0.356283 0.072 Uiso 1 1 calc R U . . .
H22C H 0.729661 0.069592 0.280051 0.072 Uiso 1 1 calc R U . . .
C23 C 0.9815(3) 0.0232(4) 0.35327(13) 0.0660(10) Uani 1 1 d . . . . .
H23A H 1.069380 -0.037046 0.353856 0.099 Uiso 1 1 calc R U . . .
H23B H 0.934408 0.021923 0.397578 0.099 Uiso 1 1 calc R U . . .
H23C H 0.985710 0.106043 0.336861 0.099 Uiso 1 1 calc R U . . .
C24 C 0.8991(3) -0.1375(3) 0.33817(18) 0.0773(11) Uani 1 1 d . . . . .
H24A H 0.867392 -0.166195 0.306759 0.116 Uiso 1 1 calc R U . . .
H24B H 0.837998 -0.130116 0.378552 0.116 Uiso 1 1 calc R U . . .
H24C H 0.983819 -0.196940 0.347558 0.116 Uiso 1 1 calc R U . . .
C25 C 1.0386(2) 0.1606(2) 0.06557(11) 0.0330(6) Uani 1 1 d . . . . .
C26 C 1.0384(2) 0.2830(2) 0.08008(12) 0.0362(6) Uani 1 1 d . . . . .
H26A H 0.963502 0.316133 0.112242 0.054 Uiso 1 1 calc R U . . .
H26B H 1.033366 0.342330 0.039818 0.054 Uiso 1 1 calc R U . . .
H26C H 1.118060 0.268732 0.097447 0.054 Uiso 1 1 calc R U . . .
C27 C 0.9130(2) 0.1778(2) 0.04039(12) 0.0371(6) Uani 1 1 d . . . . .
H27A H 0.920309 0.100979 0.026303 0.056 Uiso 1 1 calc R U . . .
H27B H 0.898430 0.244856 0.003460 0.056 Uiso 1 1 calc R U . . .
H27C H 0.840218 0.198552 0.075363 0.056 Uiso 1 1 calc R U . . .
C28 C 1.1480(2) 0.1229(3) 0.00913(12) 0.0437(7) Uani 1 1 d . . . . .
H28A H 1.230728 0.111052 0.022658 0.066 Uiso 1 1 calc R U . . .
H28B H 1.131990 0.188084 -0.028620 0.066 Uiso 1 1 calc R U . . .
H28C H 1.150889 0.045567 -0.002638 0.066 Uiso 1 1 calc R U . . .
C29 C 0.6318(2) 0.5681(2) 0.10136(11) 0.0318(6) Uani 1 1 d . . . . .
C30 C 0.4950(2) 0.5705(2) 0.10115(12) 0.0367(6) Uani 1 1 d . . . . .
H30A H 0.469385 0.605486 0.057676 0.055 Uiso 1 1 calc R U . . .
H30B H 0.434827 0.621440 0.133172 0.055 Uiso 1 1 calc R U . . .
H30C H 0.493024 0.486075 0.112455 0.055 Uiso 1 1 calc R U . . .
C31 C 0.7213(3) 0.4976(3) 0.04739(12) 0.0477(7) Uani 1 1 d . . . . .
H31A H 0.722624 0.412097 0.056258 0.072 Uiso 1 1 calc R U . . .
H31B H 0.808922 0.498134 0.045696 0.072 Uiso 1 1 calc R U . . .
H31C H 0.689945 0.537287 0.005494 0.072 Uiso 1 1 calc R U . . .
C32 C 0.6318(3) 0.7002(2) 0.08795(13) 0.0502(8) Uani 1 1 d . . . . .
H32A H 0.601119 0.740585 0.045980 0.075 Uiso 1 1 calc R U . . .
H32B H 0.719875 0.699370 0.086556 0.075 Uiso 1 1 calc R U . . .
H32C H 0.574510 0.745831 0.122666 0.075 Uiso 1 1 calc R U . . .
C33 C 0.6204(2) 0.6775(2) 0.25579(11) 0.0328(6) Uani 1 1 d . . . . .
C34 C 0.4902(2) 0.7325(2) 0.24854(12) 0.0366(6) Uani 1 1 d . . . . .
H34 H 0.453857 0.699014 0.223253 0.044 Uiso 1 1 calc R U . . .
C35 C 0.4125(3) 0.8355(2) 0.27770(13) 0.0431(7) Uani 1 1 d . . . . .
H35 H 0.324065 0.873152 0.271595 0.052 Uiso 1 1 calc R U . . .
C36 C 0.4636(3) 0.8833(3) 0.31547(13) 0.0459(7) Uani 1 1 d . . . . .
H36 H 0.410560 0.954390 0.335024 0.055 Uiso 1 1 calc R U . . .
C37 C 0.5916(3) 0.8282(2) 0.32500(13) 0.0439(7) Uani 1 1 d . . . . .
H37 H 0.626047 0.860418 0.351818 0.053 Uiso 1 1 calc R U . . .
C38 C 0.6700(3) 0.7260(2) 0.29560(12) 0.0394(6) Uani 1 1 d . . . . .
H38 H 0.758073 0.688305 0.302420 0.047 Uiso 1 1 calc R U . . .
C39 C 0.8767(2) 0.5706(2) 0.19319(11) 0.0304(5) Uani 1 1 d . . . . .
C40 C 0.9915(2) 0.4701(2) 0.19274(11) 0.0338(6) Uani 1 1 d . . . . .
H40 H 0.989988 0.389320 0.209905 0.041 Uiso 1 1 calc R U . . .
C41 C 1.1086(2) 0.4875(2) 0.16724(12) 0.0397(6) Uani 1 1 d . . . . .
H41 H 1.186570 0.418386 0.166134 0.048 Uiso 1 1 calc R U . . .
C42 C 1.1119(3) 0.6049(3) 0.14349(13) 0.0421(7) Uani 1 1 d . . . . .
H42 H 1.192113 0.616336 0.125959 0.050 Uiso 1 1 calc R U . . .
C43 C 0.9989(3) 0.7058(2) 0.14518(13) 0.0411(6) Uani 1 1 d . . . . .
H43 H 1.001436 0.786722 0.129501 0.049 Uiso 1 1 calc R U . . .
C44 C 0.8818(2) 0.6889(2) 0.16975(12) 0.0364(6) Uani 1 1 d . . . . .
H44 H 0.804203 0.758471 0.170672 0.044 Uiso 1 1 calc R U . . .
C45 C 0.7691(3) 0.3567(2) 0.38274(12) 0.0390(6) Uani 1 1 d . . . . .
H45 H 0.735163 0.293482 0.383413 0.047 Uiso 1 1 calc R U . . .
C46 C 0.8446(3) 0.5255(3) 0.44437(14) 0.0602(9) Uani 1 1 d . . . . .
H46A H 0.907510 0.529350 0.405240 0.090 Uiso 1 1 calc R U . . .
H46B H 0.877964 0.533034 0.482106 0.090 Uiso 1 1 calc R U . . .
H46C H 0.762725 0.593383 0.438465 0.090 Uiso 1 1 calc R U . . .
C47 C 0.6854(4) 0.3695(4) 0.52648(15) 0.0870(13) Uani 1 1 d . . . . .
H47A H 0.712490 0.370318 0.567533 0.131 Uiso 1 1 calc R U . . .
H47B H 0.666705 0.293462 0.529127 0.131 Uiso 1 1 calc R U . . .
H47C H 0.607413 0.441301 0.518707 0.131 Uiso 1 1 calc R U . . .
C48 C 0.9679(3) 0.2458(3) 0.47696(16) 0.0727(10) Uani 1 1 d . . . . .
H48A H 1.035103 0.242172 0.439106 0.109 Uiso 1 1 calc R U . . .
H48B H 0.950485 0.167912 0.487197 0.109 Uiso 1 1 calc R U . . .
H48C H 0.997563 0.258986 0.514474 0.109 Uiso 1 1 calc R U . . .
C1A C 0.2839(8) 0.9787(10) 0.4770(4) 0.106(3) Uani 0.5 1 d D U P A -1
H1AA H 0.210835 1.043881 0.496448 0.160 Uiso 0.5 1 calc R U P A -1
H1AB H 0.277369 0.897808 0.496608 0.160 Uiso 0.5 1 calc R U P A -1
H1AC H 0.282108 0.990544 0.429901 0.160 Uiso 0.5 1 calc R U P A -1
C1B C 0.4094(9) 0.9849(13) 0.4892(6) 0.069(3) Uani 0.5 1 d D U P A -1
C1C C 0.4183(11) 1.0865(15) 0.5060(9) 0.083(4) Uani 0.5 1 d D U P A -1
H1C H 0.342365 1.156986 0.511093 0.100 Uiso 0.5 1 calc R U P A -1
C1D C 0.5336(12) 1.0904(18) 0.5160(10) 0.093(4) Uani 0.5 1 d D U P A -1
H1D H 0.536870 1.163401 0.526942 0.112 Uiso 0.5 1 calc R U P A -1
C1E C 0.6451(12) 0.9884(18) 0.5100(9) 0.091(4) Uani 0.5 1 d D U P A -1
H1E H 0.725504 0.989496 0.517088 0.109 Uiso 0.5 1 calc R U P A -1
C1F C 0.6356(11) 0.8870(17) 0.4938(10) 0.080(3) Uani 0.5 1 d D U P A -1
H1F H 0.711099 0.816001 0.489617 0.097 Uiso 0.5 1 calc R U P A -1
C1G C 0.5203(10) 0.8834(15) 0.4833(9) 0.067(3) Uani 0.5 1 d D U P A -1
H1G H 0.517226 0.810647 0.471915 0.080 Uiso 0.5 1 calc R U P A -1

loop_
_atom_site_aniso_label
_atom_site_aniso_U_11
_atom_site_aniso_U_22
_atom_site_aniso_U_33
_atom_site_aniso_U_23
_atom_site_aniso_U_13
_atom_site_aniso_U_12
Sc1 0.0264(2) 0.0308(3) 0.0225(2) -0.00303(18) -0.00345(18) -0.0132(2)
P1 0.0300(3) 0.0310(3) 0.0293(3) -0.0029(3) -0.0075(3) -0.0128(3)
Si1 0.0612(5) 0.0732(6) 0.0273(4) -0.0047(4) -0.0097(4) -0.0393(5)
O1 0.0266(8) 0.0328(9) 0.0250(8) -0.0041(7) -0.0018(7) -0.0144(7)
N1 0.0299(10) 0.0320(11) 0.0252(10) -0.0007(8) -0.0088(8) -0.0142(9)
C1 0.0254(12) 0.0287(13) 0.0253(12) 0.0019(10) -0.0037(10) -0.0135(10)
O2 0.0286(9) 0.0337(9) 0.0301(9) -0.0038(7) -0.0024(7) -0.0128(8)
N2 0.0335(11) 0.0368(12) 0.0225(10) -0.0027(9) -0.0089(8) -0.0138(9)
C2 0.0297(13) 0.0364(14) 0.0276(12) -0.0032(11) -0.0021(10) -0.0151(11)
N3 0.0381(12) 0.0419(12) 0.0290(11) -0.0066(10) -0.0096(9) -0.0167(10)
C3 0.0299(14) 0.0428(15) 0.0367(14) -0.0032(12) 0.0039(11) -0.0161(12)
C4 0.0313(14) 0.0388(15) 0.0496(16) -0.0020(13) -0.0034(12) -0.0208(12)
C5 0.0350(14) 0.0292(13) 0.0427(15) -0.0038(11) -0.0082(12) -0.0149(11)
C6 0.0265(12) 0.0252(12) 0.0310(13) -0.0015(10) -0.0056(10) -0.0087(10)
C7 0.0292(13) 0.0311(13) 0.0325(13) -0.0075(11) -0.0056(10) -0.0116(11)
C8 0.0423(16) 0.0478(16) 0.0488(16) -0.0208(13) -0.0026(13) -0.0200(13)
C9 0.0353(14) 0.0336(14) 0.0281(13) -0.0027(11) -0.0047(11) -0.0113(12)
C10 0.0326(13) 0.0312(14) 0.0337(14) -0.0049(11) -0.0026(11) -0.0072(11)
C11 0.0377(15) 0.0537(17) 0.0322(14) -0.0164(12) 0.0068(11) -0.0225(13)
C12 0.0514(18) 0.087(2) 0.0516(18) -0.0375(17) 0.0198(14) -0.0340(17)
C13 0.0522(18) 0.080(2) 0.0280(14) -0.0132(14) -0.0005(13) -0.0316(16)
C14 0.0450(16) 0.0443(16) 0.0511(17) -0.0218(14) 0.0032(13) -0.0185(13)
C15 0.0242(12) 0.0293(13) 0.0381(14) -0.0097(11) -0.0069(10) -0.0101(11)
C16 0.0263(13) 0.0360(14) 0.0341(13) -0.0115(11) -0.0064(10) -0.0156(11)
C17 0.0296(14) 0.0449(16) 0.0460(16) -0.0190(13) -0.0032(12) -0.0123(13)
C18 0.0363(15) 0.0368(16) 0.0603(19) -0.0137(14) -0.0126(14) -0.0061(13)
C19 0.0440(16) 0.0378(15) 0.0464(16) -0.0015(13) -0.0180(13) -0.0130(13)
C20 0.0310(13) 0.0329(14) 0.0369(14) -0.0045(11) -0.0113(11) -0.0141(11)
C21 0.0383(15) 0.0405(15) 0.0351(14) 0.0044(12) -0.0108(11) -0.0192(12)
C22 0.0455(16) 0.0617(19) 0.0287(14) -0.0003(13) -0.0061(12) -0.0121(15)
C23 0.057(2) 0.124(3) 0.0334(16) -0.0131(18) -0.0058(14) -0.049(2)
C24 0.069(2) 0.053(2) 0.093(3) 0.0074(19) 0.014(2) -0.0247(18)
C25 0.0283(13) 0.0445(15) 0.0322(13) -0.0120(11) -0.0013(10) -0.0173(12)
C26 0.0358(14) 0.0416(15) 0.0354(14) -0.0050(12) -0.0025(11) -0.0195(12)
C27 0.0331(14) 0.0502(16) 0.0324(13) -0.0108(12) -0.0010(11) -0.0187(13)
C28 0.0343(15) 0.0617(18) 0.0396(15) -0.0168(13) 0.0039(12) -0.0211(14)
C29 0.0358(14) 0.0324(14) 0.0274(12) 0.0019(10) -0.0094(11) -0.0125(11)
C30 0.0387(15) 0.0375(15) 0.0360(14) -0.0004(11) -0.0160(12) -0.0126(12)
C31 0.0431(16) 0.0573(18) 0.0302(14) 0.0019(13) -0.0046(12) -0.0075(14)
C32 0.076(2) 0.0443(17) 0.0436(16) 0.0122(13) -0.0303(15) -0.0349(16)
C33 0.0370(14) 0.0311(13) 0.0342(13) -0.0035(11) -0.0072(11) -0.0155(12)
C34 0.0364(15) 0.0367(15) 0.0417(15) -0.0089(12) -0.0091(12) -0.0145(12)
C35 0.0353(15) 0.0417(16) 0.0513(17) -0.0142(13) -0.0049(13) -0.0085(13)
C36 0.0462(17) 0.0447(16) 0.0467(16) -0.0172(13) -0.0025(13) -0.0119(14)
C37 0.0507(17) 0.0447(16) 0.0428(16) -0.0163(13) -0.0088(13) -0.0171(14)
C38 0.0401(15) 0.0404(15) 0.0403(15) -0.0066(12) -0.0101(12) -0.0139(13)
C39 0.0326(13) 0.0336(14) 0.0303(13) -0.0038(11) -0.0091(10) -0.0155(11)
C40 0.0345(14) 0.0353(14) 0.0354(14) -0.0044(11) -0.0101(11) -0.0140(12)
C41 0.0292(14) 0.0460(16) 0.0462(16) -0.0063(13) -0.0100(12) -0.0131(12)
C42 0.0370(15) 0.0539(18) 0.0436(16) -0.0007(13) -0.0095(12) -0.0266(14)
C43 0.0435(16) 0.0422(16) 0.0449(16) 0.0028(13) -0.0145(13) -0.0235(14)
C44 0.0363(14) 0.0355(15) 0.0398(15) -0.0018(12) -0.0125(12) -0.0130(12)
C45 0.0465(16) 0.0474(16) 0.0306(14) -0.0049(12) -0.0060(12) -0.0246(13)
C46 0.076(2) 0.082(2) 0.0403(17) -0.0184(16) -0.0108(15) -0.0408(19)
C47 0.106(3) 0.152(4) 0.0397(18) -0.030(2) 0.0123(18) -0.090(3)
C48 0.088(3) 0.091(3) 0.055(2) 0.0145(18) -0.0382(19) -0.047(2)
C1A 0.091(6) 0.167(10) 0.071(6) -0.033(6) 0.022(5) -0.063(6)
C1B 0.084(7) 0.075(7) 0.034(5) -0.007(6) 0.017(7) -0.023(6)
C1C 0.111(10) 0.079(8) 0.053(6) -0.012(6) 0.012(9) -0.036(8)
C1D 0.129(12) 0.103(12) 0.057(7) -0.017(9) 0.011(11) -0.060(10)
C1E 0.106(10) 0.135(11) 0.042(6) -0.009(7) 0.008(8) -0.064(9)
C1F 0.090(7) 0.093(9) 0.042(5) 0.004(6) 0.007(7) -0.027(7)
C1G 0.088(7) 0.068(6) 0.035(5) -0.003(4) 0.005(6) -0.024(6)

loop_
_atom_type_symbol
_atom_type_description
_atom_type_scat_dispersion_real
_atom_type_scat_dispersion_imag
_atom_type_scat_source
C C 0.0137 0.0067 'International Tables Vol C Tables 4.2.6.8 and 6.1.1.4'
H H 0.0000 0.0000 'International Tables Vol C Tables 4.2.6.8 and 6.1.1.4'
N N 0.0241 0.0134 'International Tables Vol C Tables 4.2.6.8 and 6.1.1.4'
O O 0.0389 0.0241 'International Tables Vol C Tables 4.2.6.8 and 6.1.1.4'
P P 0.2543 0.3332 'International Tables Vol C Tables 4.2.6.8 and 6.1.1.4'
Sc Sc 0.3700 1.2039 'International Tables Vol C Tables 4.2.6.8 and 6.1.1.4'
Si Si 0.2153 0.2529 'International Tables Vol C Tables 4.2.6.8 and 6.1.1.4'

loop_
_geom_angle_atom_site_label_1
_geom_angle_atom_site_label_2
_geom_angle_atom_site_label_3
_geom_angle
_geom_angle_site_symmetry_1
_geom_angle_site_symmetry_3
_geom_angle_publ_flag
O1 Sc1 P1 127.50(5) . . ?
O1 Sc1 N1 107.90(7) . . ?
O1 Sc1 O2 115.99(7) . . ?
O1 Sc1 N2 128.35(7) . . ?
N1 Sc1 P1 34.25(5) . . ?
O2 Sc1 P1 115.49(5) . . ?
O2 Sc1 N1 118.54(7) . . ?
O2 Sc1 N2 108.65(7) . . ?
N2 Sc1 P1 35.24(5) . . ?
N2 Sc1 N1 69.15(7) . . ?
N1 P1 Sc1 49.29(7) . . ?
N1 P1 N2 97.17(10) . . ?
N1 P1 C33 118.69(11) . . ?
N1 P1 C39 115.45(10) . . ?
N2 P1 Sc1 48.42(7) . . ?
N2 P1 C33 109.83(10) . . ?
N2 P1 C39 111.46(10) . . ?
C33 P1 Sc1 134.09(8) . . ?
C33 P1 C39 104.22(11) . . ?
C39 P1 Sc1 121.01(8) . . ?
C46 Si1 C45 108.76(13) . . ?
C46 Si1 C47 111.65(17) . . ?
C46 Si1 C48 110.40(15) . . ?
C47 Si1 C45 107.96(14) . . ?
C48 Si1 C45 109.18(14) . . ?
C48 Si1 C47 108.82(18) . . ?
C1 O1 Sc1 173.30(14) . . ?
P1 N1 Sc1 96.47(9) . . ?
C29 N1 Sc1 133.69(14) . . ?
C29 N1 P1 129.60(15) . . ?
O1 C1 C2 119.5(2) . . ?
O1 C1 C6 119.61(19) . . ?
C2 C1 C6 120.9(2) . . ?
C15 O2 Sc1 165.26(14) . . ?
P1 N2 Sc1 96.34(8) . . ?
N3 N2 Sc1 152.46(15) . . ?
N3 N2 P1 110.64(15) . . ?
C1 C2 C11 122.8(2) . . ?
C3 C2 C1 117.5(2) . . ?
C3 C2 C11 119.6(2) . . ?
C45 N3 N2 118.6(2) . . ?
C2 C3 H3 119.0 . . ?
C4 C3 C2 122.1(2) . . ?
C4 C3 H3 119.0 . . ?
C3 C4 H4 120.1 . . ?
C5 C4 C3 119.8(2) . . ?
C5 C4 H4 120.1 . . ?
C4 C5 H5 119.0 . . ?
C4 C5 C6 122.0(2) . . ?
C6 C5 H5 119.0 . . ?
C1 C6 C7 123.05(19) . . ?
C5 C6 C1 117.6(2) . . ?
C5 C6 C7 119.3(2) . . ?
C6 C7 C8 111.91(19) . . ?
C9 C7 C6 110.63(19) . . ?
C9 C7 C8 106.1(2) . . ?
C9 C7 C10 111.02(19) . . ?
C10 C7 C6 110.38(19) . . ?
C10 C7 C8 106.70(19) . . ?
C7 C8 H8A 109.5 . . ?
C7 C8 H8B 109.5 . . ?
C7 C8 H8C 109.5 . . ?
H8A C8 H8B 109.5 . . ?
H8A C8 H8C 109.5 . . ?
H8B C8 H8C 109.5 . . ?
C7 C9 H9A 109.5 . . ?
C7 C9 H9B 109.5 . . ?
C7 C9 H9C 109.5 . . ?
H9A C9 H9B 109.5 . . ?
H9A C9 H9C 109.5 . . ?
H9B C9 H9C 109.5 . . ?
C7 C10 H10A 109.5 . . ?
C7 C10 H10B 109.5 . . ?
C7 C10 H10C 109.5 . . ?
H10A C10 H10B 109.5 . . ?
H10A C10 H10C 109.5 . . ?
H10B C10 H10C 109.5 . . ?
C12 C11 C2 111.9(2) . . ?
C13 C11 C2 110.6(2) . . ?
C13 C11 C12 106.9(2) . . ?
C13 C11 C14 110.7(2) . . ?
C14 C11 C2 110.4(2) . . ?
C14 C11 C12 106.2(2) . . ?
C11 C12 H12A 109.5 . . ?
C11 C12 H12B 109.5 . . ?
C11 C12 H12C 109.5 . . ?
H12A C12 H12B 109.5 . . ?
H12A C12 H12C 109.5 . . ?
H12B C12 H12C 109.5 . . ?
C11 C13 H13A 109.5 . . ?
C11 C13 H13B 109.5 . . ?
C11 C13 H13C 109.5 . . ?
H13A C13 H13B 109.5 . . ?
H13A C13 H13C 109.5 . . ?
H13B C13 H13C 109.5 . . ?
C11 C14 H14A 109.5 . . ?
C11 C14 H14B 109.5 . . ?
C11 C14 H14C 109.5 . . ?
H14A C14 H14B 109.5 . . ?
H14A C14 H14C 109.5 . . ?
H14B C14 H14C 109.5 . . ?
O2 C15 C16 119.1(2) . . ?
O2 C15 C20 120.2(2) . . ?
C20 C15 C16 120.7(2) . . ?
C15 C16 C25 122.7(2) . . ?
C17 C16 C15 118.1(2) . . ?
C17 C16 C25 119.2(2) . . ?
C16 C17 H17 119.2 . . ?
C18 C17 C16 121.6(2) . . ?
C18 C17 H17 119.2 . . ?
C17 C18 H18 120.2 . . ?
C19 C18 C17 119.6(2) . . ?
C19 C18 H18 120.2 . . ?
C18 C19 H19 118.6 . . ?
C18 C19 C20 122.9(2) . . ?
C20 C19 H19 118.6 . . ?
C15 C20 C21 127.0(2) . . ?
C19 C20 C15 117.1(2) . . ?
C19 C20 C21 115.8(2) . . ?
C20 C21 C24 109.8(2) . . ?
C22 C21 C20 116.2(2) . . ?
C22 C21 C24 105.0(2) . . ?
C23 C21 C20 109.0(2) . . ?
C23 C21 C22 107.9(2) . . ?
C23 C21 C24 108.6(3) . . ?
C21 C22 H22A 109.5 . . ?
C21 C22 H22B 109.5 . . ?
C21 C22 H22C 109.5 . . ?
H22A C22 H22B 109.5 . . ?
H22A C22 H22C 109.5 . . ?
H22B C22 H22C 109.5 . . ?
C21 C23 H23A 109.5 . . ?
C21 C23 H23B 109.5 . . ?
C21 C23 H23C 109.5 . . ?
H23A C23 H23B 109.5 . . ?
H23A C23 H23C 109.5 . . ?
H23B C23 H23C 109.5 . . ?
C21 C24 H24A 109.5 . . ?
C21 C24 H24B 109.5 . . ?
C21 C24 H24C 109.5 . . ?
H24A C24 H24B 109.5 . . ?
H24A C24 H24C 109.5 . . ?
H24B C24 H24C 109.5 . . ?
C16 C25 C27 109.64(19) . . ?
C26 C25 C16 110.99(19) . . ?
C26 C25 C27 111.3(2) . . ?
C26 C25 C28 106.35(19) . . ?
C28 C25 C16 112.3(2) . . ?
C28 C25 C27 106.15(19) . . ?
C25 C26 H26A 109.5 . . ?
C25 C26 H26B 109.5 . . ?
C25 C26 H26C 109.5 . . ?
H26A C26 H26B 109.5 . . ?
H26A C26 H26C 109.5 . . ?
H26B C26 H26C 109.5 . . ?
C25 C27 H27A 109.5 . . ?
C25 C27 H27B 109.5 . . ?
C25 C27 H27C 109.5 . . ?
H27A C27 H27B 109.5 . . ?
H27A C27 H27C 109.5 . . ?
H27B C27 H27C 109.5 . . ?
C25 C28 H28A 109.5 . . ?
C25 C28 H28B 109.5 . . ?
C25 C28 H28C 109.5 . . ?
H28A C28 H28B 109.5 . . ?
H28A C28 H28C 109.5 . . ?
H28B C28 H28C 109.5 . . ?
N1 C29 C30 107.96(18) . . ?
N1 C29 C31 108.65(19) . . ?
N1 C29 C32 113.46(19) . . ?
C31 C29 C30 108.4(2) . . ?
C32 C29 C30 109.0(2) . . ?
C32 C29 C31 109.2(2) . . ?
C29 C30 H30A 109.5 . . ?
C29 C30 H30B 109.5 . . ?
C29 C30 H30C 109.5 . . ?
H30A C30 H30B 109.5 . . ?
H30A C30 H30C 109.5 . . ?
H30B C30 H30C 109.5 . . ?
C29 C31 H31A 109.5 . . ?
C29 C31 H31B 109.5 . . ?
C29 C31 H31C 109.5 . . ?
H31A C31 H31B 109.5 . . ?
H31A C31 H31C 109.5 . . ?
H31B C31 H31C 109.5 . . ?
C29 C32 H32A 109.5 . . ?
C29 C32 H32B 109.5 . . ?
C29 C32 H32C 109.5 . . ?
H32A C32 H32B 109.5 . . ?
H32A C32 H32C 109.5 . . ?
H32B C32 H32C 109.5 . . ?
C34 C33 P1 122.71(19) . . ?
C34 C33 C38 118.2(2) . . ?
C38 C33 P1 119.03(19) . . ?
C33 C34 H34 119.5 . . ?
C35 C34 C33 120.9(2) . . ?
C35 C34 H34 119.5 . . ?
C34 C35 H35 120.0 . . ?
C36 C35 C34 120.0(3) . . ?
C36 C35 H35 120.0 . . ?
C35 C36 H36 119.9 . . ?
C35 C36 C37 120.2(3) . . ?
C37 C36 H36 119.9 . . ?
C36 C37 H37 119.9 . . ?
C36 C37 C38 120.2(3) . . ?
C38 C37 H37 119.9 . . ?
C33 C38 H38 119.8 . . ?
C37 C38 C33 120.5(2) . . ?
C37 C38 H38 119.8 . . ?
C40 C39 P1 118.94(18) . . ?
C40 C39 C44 118.9(2) . . ?
C44 C39 P1 122.08(18) . . ?
C39 C40 H40 119.9 . . ?
C41 C40 C39 120.2(2) . . ?
C41 C40 H40 119.9 . . ?
C40 C41 H41 119.9 . . ?
C42 C41 C40 120.3(2) . . ?
C42 C41 H41 119.9 . . ?
C41 C42 H42 119.9 . . ?
C41 C42 C43 120.1(2) . . ?
C43 C42 H42 119.9 . . ?
C42 C43 H43 120.1 . . ?
C42 C43 C44 119.9(2) . . ?
C44 C43 H43 120.1 . . ?
C39 C44 H44 119.7 . . ?
C43 C44 C39 120.7(2) . . ?
C43 C44 H44 119.7 . . ?
Si1 C45 H45 120.5 . . ?
N3 C45 Si1 119.03(19) . . ?
N3 C45 H45 120.5 . . ?
Si1 C46 H46A 109.5 . . ?
Si1 C46 H46B 109.5 . . ?
Si1 C46 H46C 109.5 . . ?
H46A C46 H46B 109.5 . . ?
H46A C46 H46C 109.5 . . ?
H46B C46 H46C 109.5 . . ?
Si1 C47 H47A 109.5 . . ?
Si1 C47 H47B 109.5 . . ?
Si1 C47 H47C 109.5 . . ?
H47A C47 H47B 109.5 . . ?
H47A C47 H47C 109.5 . . ?
H47B C47 H47C 109.5 . . ?
Si1 C48 H48A 109.5 . . ?
Si1 C48 H48B 109.5 . . ?
Si1 C48 H48C 109.5 . . ?
H48A C48 H48B 109.5 . . ?
H48A C48 H48C 109.5 . . ?
H48B C48 H48C 109.5 . . ?
H1AA C1A H1AB 109.5 . . ?
H1AA C1A H1AC 109.5 . . ?
H1AB C1A H1AC 109.5 . . ?
C1B C1A H1AA 109.5 . . ?
C1B C1A H1AB 109.5 . . ?
C1B C1A H1AC 109.5 . . ?
C1C C1B C1A 123.1(9) . . ?
C1C C1B C1G 117.9(8) . . ?
C1G C1B C1A 119.0(9) . . ?
C1B C1C H1C 119.0 . . ?
C1B C1C C1D 122.0(9) . . ?
C1D C1C H1C 119.0 . . ?
C1C C1D H1D 119.9 . . ?
C1C C1D C1E 120.2(9) . . ?
C1E C1D H1D 119.9 . . ?
C1D C1E H1E 121.2 . . ?
C1F C1E C1D 117.7(9) . . ?
C1F C1E H1E 121.2 . . ?
C1E C1F H1F 118.9 . . ?
C1E C1F C1G 122.2(9) . . ?
C1G C1F H1F 118.9 . . ?
C1B C1G H1G 120.0 . . ?
C1F C1G C1B 120.1(9) . . ?
C1F C1G H1G 120.0 . . ?

loop_
_geom_bond_atom_site_label_1
_geom_bond_atom_site_label_2
_geom_bond_distance
_geom_bond_site_symmetry_2
_geom_bond_publ_flag
Sc1 P1 2.8493(7) . ?
Sc1 O1 1.9118(15) . ?
Sc1 N1 2.1736(19) . ?
Sc1 O2 1.9232(16) . ?
Sc1 N2 2.1445(19) . ?
P1 N1 1.6137(19) . ?
P1 N2 1.6540(19) . ?
P1 C33 1.804(2) . ?
P1 C39 1.804(2) . ?
Si1 C45 1.866(3) . ?
Si1 C46 1.853(3) . ?
Si1 C47 1.864(3) . ?
Si1 C48 1.860(4) . ?
O1 C1 1.368(3) . ?
N1 C29 1.500(3) . ?
C1 C2 1.420(3) . ?
C1 C6 1.421(3) . ?
O2 C15 1.364(3) . ?
N2 N3 1.407(3) . ?
C2 C3 1.394(3) . ?
C2 C11 1.542(3) . ?
N3 C45 1.280(3) . ?
C3 H3 0.9500 . ?
C3 C4 1.376(4) . ?
C4 H4 0.9500 . ?
C4 C5 1.371(3) . ?
C5 H5 0.9500 . ?
C5 C6 1.395(3) . ?
C6 C7 1.539(3) . ?
C7 C8 1.541(3) . ?
C7 C9 1.531(3) . ?
C7 C10 1.536(3) . ?
C8 H8A 0.9800 . ?
C8 H8B 0.9800 . ?
C8 H8C 0.9800 . ?
C9 H9A 0.9800 . ?
C9 H9B 0.9800 . ?
C9 H9C 0.9800 . ?
C10 H10A 0.9800 . ?
C10 H10B 0.9800 . ?
C10 H10C 0.9800 . ?
C11 C12 1.538(3) . ?
C11 C13 1.528(4) . ?
C11 C14 1.537(4) . ?
C12 H12A 0.9800 . ?
C12 H12B 0.9800 . ?
C12 H12C 0.9800 . ?
C13 H13A 0.9800 . ?
C13 H13B 0.9800 . ?
C13 H13C 0.9800 . ?
C14 H14A 0.9800 . ?
C14 H14B 0.9800 . ?
C14 H14C 0.9800 . ?
C15 C16 1.422(3) . ?
C15 C20 1.417(3) . ?
C16 C17 1.392(3) . ?
C16 C25 1.536(3) . ?
C17 H17 0.9500 . ?
C17 C18 1.375(4) . ?
C18 H18 0.9500 . ?
C18 C19 1.365(4) . ?
C19 H19 0.9500 . ?
C19 C20 1.396(4) . ?
C20 C21 1.543(3) . ?
C21 C22 1.527(4) . ?
C21 C23 1.519(4) . ?
C21 C24 1.548(4) . ?
C22 H22A 0.9800 . ?
C22 H22B 0.9800 . ?
C22 H22C 0.9800 . ?
C23 H23A 0.9800 . ?
C23 H23B 0.9800 . ?
C23 H23C 0.9800 . ?
C24 H24A 0.9800 . ?
C24 H24B 0.9800 . ?
C24 H24C 0.9800 . ?
C25 C26 1.532(3) . ?
C25 C27 1.537(3) . ?
C25 C28 1.536(3) . ?
C26 H26A 0.9800 . ?
C26 H26B 0.9800 . ?
C26 H26C 0.9800 . ?
C27 H27A 0.9800 . ?
C27 H27B 0.9800 . ?
C27 H27C 0.9800 . ?
C28 H28A 0.9800 . ?
C28 H28B 0.9800 . ?
C28 H28C 0.9800 . ?
C29 C30 1.528(3) . ?
C29 C31 1.523(3) . ?
C29 C32 1.521(3) . ?
C30 H30A 0.9800 . ?
C30 H30B 0.9800 . ?
C30 H30C 0.9800 . ?
C31 H31A 0.9800 . ?
C31 H31B 0.9800 . ?
C31 H31C 0.9800 . ?
C32 H32A 0.9800 . ?
C32 H32B 0.9800 . ?
C32 H32C 0.9800 . ?
C33 C34 1.389(3) . ?
C33 C38 1.403(3) . ?
C34 H34 0.9500 . ?
C34 C35 1.387(3) . ?
C35 H35 0.9500 . ?
C35 C36 1.376(4) . ?
C36 H36 0.9500 . ?
C36 C37 1.378(4) . ?
C37 H37 0.9500 . ?
C37 C38 1.384(4) . ?
C38 H38 0.9500 . ?
C39 C40 1.390(3) . ?
C39 C44 1.396(3) . ?
C40 H40 0.9500 . ?
C40 C41 1.389(3) . ?
C41 H41 0.9500 . ?
C41 C42 1.381(4) . ?
C42 H42 0.9500 . ?
C42 C43 1.381(4) . ?
C43 H43 0.9500 . ?
C43 C44 1.384(3) . ?
C44 H44 0.9500 . ?
C45 H45 0.9500 . ?
C46 H46A 0.9800 . ?
C46 H46B 0.9800 . ?
C46 H46C 0.9800 . ?
C47 H47A 0.9800 . ?
C47 H47B 0.9800 . ?
C47 H47C 0.9800 . ?
C48 H48A 0.9800 . ?
C48 H48B 0.9800 . ?
C48 H48C 0.9800 . ?
C1A H1AA 0.9800 . ?
C1A H1AB 0.9800 . ?
C1A H1AC 0.9800 . ?
C1A C1B 1.514(12) . ?
C1B C1C 1.359(9) . ?
C1B C1G 1.376(9) . ?
C1C H1C 0.9500 . ?
C1C C1D 1.372(9) . ?
C1D H1D 0.9500 . ?
C1D C1E 1.382(9) . ?
C1E H1E 0.9500 . ?
C1E C1F 1.353(9) . ?
C1F H1F 0.9500 . ?
C1F C1G 1.375(9) . ?
C1G H1G 0.9500 . ?

loop_
_geom_torsion_atom_site_label_1
_geom_torsion_atom_site_label_2
_geom_torsion_atom_site_label_3
_geom_torsion_atom_site_label_4
_geom_torsion
_geom_torsion_site_symmetry_1
_geom_torsion_site_symmetry_2
_geom_torsion_site_symmetry_3
_geom_torsion_site_symmetry_4
_geom_torsion_publ_flag
Sc1 P1 N1 C29 -174.9(2) . . . . ?
Sc1 P1 N2 N3 174.37(19) . . . . ?
Sc1 P1 C33 C34 -48.2(3) . . . . ?
Sc1 P1 C33 C38 128.94(17) . . . . ?
Sc1 P1 C39 C40 -23.0(2) . . . . ?
Sc1 P1 C39 C44 153.09(17) . . . . ?
Sc1 N1 C29 C30 62.6(3) . . . . ?
Sc1 N1 C29 C31 -54.8(3) . . . . ?
Sc1 N1 C29 C32 -176.49(18) . . . . ?
Sc1 O2 C15 C16 167.9(5) . . . . ?
Sc1 O2 C15 C20 -12.4(7) . . . . ?
Sc1 N2 N3 C45 -29.3(4) . . . . ?
P1 N1 C29 C30 -124.4(2) . . . . ?
P1 N1 C29 C31 118.2(2) . . . . ?
P1 N1 C29 C32 -3.5(3) . . . . ?
P1 N2 N3 C45 162.84(19) . . . . ?
P1 C33 C34 C35 179.7(2) . . . . ?
P1 C33 C38 C37 -179.2(2) . . . . ?
P1 C39 C40 C41 174.01(18) . . . . ?
P1 C39 C44 C43 -174.71(19) . . . . ?
O1 C1 C2 C3 -177.7(2) . . . . ?
O1 C1 C2 C11 4.2(3) . . . . ?
O1 C1 C6 C5 179.11(19) . . . . ?
O1 C1 C6 C7 -0.1(3) . . . . ?
N1 P1 N2 Sc1 7.95(10) . . . . ?
N1 P1 N2 N3 -177.68(15) . . . . ?
N1 P1 C33 C34 11.5(3) . . . . ?
N1 P1 C33 C38 -171.40(18) . . . . ?
N1 P1 C39 C40 -79.1(2) . . . . ?
N1 P1 C39 C44 96.9(2) . . . . ?
C1 C2 C3 C4 -2.2(4) . . . . ?
C1 C2 C11 C12 177.3(2) . . . . ?
C1 C2 C11 C13 -63.6(3) . . . . ?
C1 C2 C11 C14 59.2(3) . . . . ?
C1 C6 C7 C8 -178.0(2) . . . . ?
C1 C6 C7 C9 -60.0(3) . . . . ?
C1 C6 C7 C10 63.3(3) . . . . ?
O2 C15 C16 C17 -179.8(2) . . . . ?
O2 C15 C16 C25 0.1(3) . . . . ?
O2 C15 C20 C19 -179.9(2) . . . . ?
O2 C15 C20 C21 -3.8(3) . . . . ?
N2 P1 N1 Sc1 -7.84(10) . . . . ?
N2 P1 N1 C29 177.28(19) . . . . ?
N2 P1 C33 C34 -98.9(2) . . . . ?
N2 P1 C33 C38 78.2(2) . . . . ?
N2 P1 C39 C40 30.5(2) . . . . ?
N2 P1 C39 C44 -153.47(19) . . . . ?
N2 N3 C45 Si1 -178.01(16) . . . . ?
C2 C1 C6 C5 -1.7(3) . . . . ?
C2 C1 C6 C7 179.0(2) . . . . ?
C2 C3 C4 C5 -0.3(4) . . . . ?
C3 C2 C11 C12 -0.8(3) . . . . ?
C3 C2 C11 C13 118.3(2) . . . . ?
C3 C2 C11 C14 -118.8(2) . . . . ?
C3 C4 C5 C6 1.8(4) . . . . ?
C4 C5 C6 C1 -0.8(3) . . . . ?
C4 C5 C6 C7 178.4(2) . . . . ?
C5 C6 C7 C8 2.7(3) . . . . ?
C5 C6 C7 C9 120.8(2) . . . . ?
C5 C6 C7 C10 -116.0(2) . . . . ?
C6 C1 C2 C3 3.1(3) . . . . ?
C6 C1 C2 C11 -175.0(2) . . . . ?
C11 C2 C3 C4 176.0(2) . . . . ?
C15 C16 C17 C18 -0.6(3) . . . . ?
C15 C16 C25 C26 59.1(3) . . . . ?
C15 C16 C25 C27 -64.2(3) . . . . ?
C15 C16 C25 C28 178.0(2) . . . . ?
C15 C20 C21 C22 23.3(4) . . . . ?
C15 C20 C21 C23 -98.8(3) . . . . ?
C15 C20 C21 C24 142.3(3) . . . . ?
C16 C15 C20 C19 -0.1(3) . . . . ?
C16 C15 C20 C21 175.9(2) . . . . ?
C16 C17 C18 C19 0.4(4) . . . . ?
C17 C16 C25 C26 -121.0(2) . . . . ?
C17 C16 C25 C27 115.7(2) . . . . ?
C17 C16 C25 C28 -2.1(3) . . . . ?
C17 C18 C19 C20 0.0(4) . . . . ?
C18 C19 C20 C15 -0.1(4) . . . . ?
C18 C19 C20 C21 -176.6(2) . . . . ?
C19 C20 C21 C22 -160.6(2) . . . . ?
C19 C20 C21 C23 77.3(3) . . . . ?
C19 C20 C21 C24 -41.6(3) . . . . ?
C20 C15 C16 C17 0.5(3) . . . . ?
C20 C15 C16 C25 -179.7(2) . . . . ?
C25 C16 C17 C18 179.5(2) . . . . ?
C33 P1 N1 Sc1 -125.13(10) . . . . ?
C33 P1 N1 C29 60.0(2) . . . . ?
C33 P1 N2 Sc1 131.98(10) . . . . ?
C33 P1 N2 N3 -53.65(17) . . . . ?
C33 P1 C39 C40 148.87(19) . . . . ?
C33 P1 C39 C44 -35.1(2) . . . . ?
C33 C34 C35 C36 -1.3(4) . . . . ?
C34 C33 C38 C37 -2.0(4) . . . . ?
C34 C35 C36 C37 -0.7(4) . . . . ?
C35 C36 C37 C38 1.3(4) . . . . ?
C36 C37 C38 C33 0.1(4) . . . . ?
C38 C33 C34 C35 2.6(4) . . . . ?
C39 P1 N1 Sc1 110.08(10) . . . . ?
C39 P1 N1 C29 -64.8(2) . . . . ?
C39 P1 N2 Sc1 -113.04(10) . . . . ?
C39 P1 N2 N3 61.34(17) . . . . ?
C39 P1 C33 C34 141.6(2) . . . . ?
C39 P1 C33 C38 -41.3(2) . . . . ?
C39 C40 C41 C42 1.4(4) . . . . ?
C40 C39 C44 C43 1.4(4) . . . . ?
C40 C41 C42 C43 0.2(4) . . . . ?
C41 C42 C43 C44 -1.1(4) . . . . ?
C42 C43 C44 C39 0.3(4) . . . . ?
C44 C39 C40 C41 -2.2(3) . . . . ?
C46 Si1 C45 N3 12.2(3) . . . . ?
C47 Si1 C45 N3 133.5(2) . . . . ?
C48 Si1 C45 N3 -108.3(2) . . . . ?
C1A C1B C1C C1D -179.0(13) . . . . ?
C1A C1B C1G C1F 179.7(11) . . . . ?
C1B C1C C1D C1E -1(2) . . . . ?
C1C C1B C1G C1F -0.5(17) . . . . ?
C1C C1D C1E C1F 0(2) . . . . ?
C1D C1E C1F C1G 0(2) . . . . ?
C1E C1F C1G C1B 0(2) . . . . ?
C1G C1B C1C C1D 1.1(17) . . . . ?
